data_7110852
loop_
_publ_author_name
'Brussee, Edward A. C.'
'Meetsma, Auke'
'Hessen, Bart'
'Teuben, Jan H.'

_publ_section_title
;
 The N,N&#x2032;-bis(trimethylsilyl)pentafluorobenzamidinate ligand:
 enhanced ethene oligomerisation with a neutral V(iii) bis(benzamidinate)
 alkyl catalyst
;
_journal_issue 6
_journal_name_full 'Chemical Communications'
_journal_page_first 497
_journal_paper_doi 10.1039/b000397m
_journal_year 2000
_chemical_compound_source 'by syntheses'
_chemical_formula_moiety 'C33 H51 Cl N5 Si4 V'
_chemical_formula_sum 'C33 H51 Cl N5 Si4 V'
_chemical_formula_weight 716.54
_chemical_name_systematic
;
 ?
;
_space_group_IT_number 61
_symmetry_cell_setting orthorhombic
_symmetry_space_group_name_Hall '-P 2ac 2ab'
_symmetry_space_group_name_H-M 'P b c a'
_atom_sites_solution_hydrogens difmap
_atom_sites_solution_primary direct
_atom_sites_solution_secondary difmap
_cell_angle_alpha 90
_cell_angle_beta 90
_cell_angle_gamma 90
_cell_formula_units_Z 8
_cell_length_a 20.778(1)
_cell_length_b 17.918(1)
_cell_length_c 21.623(1)
_cell_measurement_reflns_used 22
_cell_measurement_temperature 130
_cell_measurement_theta_max 16.68
_cell_measurement_theta_min 16.06
_cell_volume 8050.2(7)
_computing_cell_refinement 'SET4 (de Boer & Duisenberg, 1984)'
_computing_data_collection 'CAD4-UNIX software Version 5.1, 1994'
_computing_data_reduction 'HELENA (Spek, 1993)'
_computing_molecular_graphics
;
 PLUTO (Meetsma, 1995) 
 ORTEP (Johnson, 1976)
 PLATON (Spek, 1994, 1996)
;
_computing_publication_material 'PLATON (Spek, 1990)'
_computing_structure_refinement 'SHELXL-93 (Sheldrick, 1993)'
_computing_structure_solution
;
 DIRDIF (Beurskens et al., 1994)
;
_diffrn_ambient_temperature 130
_diffrn_measurement_device_type
;
     Enraf Nonius CAD-4F diffractometer
;
_diffrn_measurement_method \w/2\q
_diffrn_radiation_detector
;
     scintillation NaI crystal with photomultiplier
;
_diffrn_radiation_monochromator 'perpendicular mounted graphite'
_diffrn_radiation_source 'fine focus sealed Philips Mo tube '
_diffrn_radiation_type 'Mo K\a'
_diffrn_radiation_wavelength 0.71073
_diffrn_reflns_av_sigmaI/netI 0.0735
_diffrn_reflns_limit_h_max 23
_diffrn_reflns_limit_h_min 0
_diffrn_reflns_limit_k_max 22
_diffrn_reflns_limit_k_min 0
_diffrn_reflns_limit_l_max 27
_diffrn_reflns_limit_l_min 0
_diffrn_reflns_number 8007
_diffrn_reflns_reduction_process
;
 Intensity data were corrected for Lorentz and polarization  effects, scale
 variation, but not for absorption and reduced to F~o~^2^
;
_diffrn_reflns_theta_max 26.5
_diffrn_reflns_theta_min 1.77
_diffrn_standards_decay_% 1.7
_diffrn_standards_interval_time 180
_diffrn_standards_number 3
_exptl_absorpt_coefficient_mu 0.46
_exptl_absorpt_correction_type none
_exptl_crystal_colour 'colorless transparent'
_exptl_crystal_density_diffrn 1.182
_exptl_crystal_density_method 'Not Measured'
_exptl_crystal_description paralleplepiped
_exptl_crystal_F_000 3040
_exptl_crystal_size_max 0.42
_exptl_crystal_size_mid 0.20
_exptl_crystal_size_min 0.13
_refine_diff_density_max .36
_refine_diff_density_min -.29
_refine_diff_density_rms .07
_refine_ls_extinction_method none
_refine_ls_goodness_of_fit_ref 1.040
_refine_ls_hydrogen_treatment isotropic
_refine_ls_matrix_type full
_refine_ls_number_parameters 601
_refine_ls_number_reflns 6875
_refine_ls_number_restraints 0
_refine_ls_restrained_S_all 1.040
_refine_ls_R_factor_all 0.1086
_refine_ls_R_factor_gt 0.0514
_refine_ls_shift/su_max 0.001
_refine_ls_shift/su_mean 0.000
_refine_ls_structure_factor_coef Fsqd
_refine_ls_weighting_details 'w=1/[\s^2^(Fo^2^)+(0.0471P)^2^+2.0] where P=(Fo^2^+2Fc^2^)/3'
_refine_ls_weighting_scheme calc
_refine_ls_wR_factor_ref 0.1093
_reflns_number_gt >2sigma(I)
_reflns_number_total 8007
_reflns_threshold_expression 5016
_cod_data_source_file b000397msup1.cif
_cod_data_source_block c33h51cl
_cod_depositor_comments
;
The following automatic conversions were performed:

'_symmetry_cell_setting' value 'Orthorhombic' changed to
'orthorhombic' according to
/home/saulius/struct/CIF-dictionaries/cif_core.dic dictionary named
'cif_core.dic' version 2.4.2 from 2011-04-26.

Automatic conversion script
Id: cif_fix_values 1891 2012-01-12 08:04:46Z andrius 

The following automatic conversions were performed:

'_refine_ls_weighting_scheme' value 'calc
w=1/[\s^2^(Fo^2^)+(0.0471P)^2^+2.0] where P=(Fo^2^+2Fc^2^)/3' was
changed to 'calc'. New tag '_refine_ls_weighting_details' was
created. The value of the new tag was set to
'w=1/[\s^2^(Fo^2^)+(0.0471P)^2^+2.0] where P=(Fo^2^+2Fc^2^)/3'.

Automatic conversion script
Id: cif_fix_values 3143 2015-03-26 13:38:13Z robertas 
;
_cod_database_code 7110852

loop_
_symmetry_equiv_pos_as_xyz
x,y,z
1/2-x,-y,1/2+z
1/2+x,1/2-y,-z
-x,1/2+y,1/2-z
-x,-y,-z
1/2+x,y,1/2-z
1/2-x,1/2+y,z
x,1/2-y,1/2+z

loop_
_atom_site_aniso_label
_atom_site_aniso_U_11
_atom_site_aniso_U_22
_atom_site_aniso_U_33
_atom_site_aniso_U_23
_atom_site_aniso_U_13
_atom_site_aniso_U_12
V 0.0187(3) 0.0210(3) 0.0143(3) -0.0009(3) -0.0011(2) -0.0010(3)
Cl1 0.0340(5) 0.0438(6) 0.0326(5) 0.0140(5) -0.0069(4) 0.0052(4)
Si1 0.0282(5) 0.0290(5) 0.0190(5) -0.0038(4) 0.0038(4) -0.0019(4)
Si2 0.0296(5) 0.0270(5) 0.0203(5) -0.0054(4) -0.0029(4) -0.0062(4)
Si3 0.0219(5) 0.0231(5) 0.0232(5) 0.0035(4) 0.0049(4) 0.0036(4)
Si4 0.0216(5) 0.0415(6) 0.0306(6) -0.0023(5) -0.0010(5) 0.0110(5)
N1 0.0220(14) 0.0219(15) 0.0166(14) 0.0000(12) 0.0002(12) -0.0009(12)
N2 0.0197(15) 0.0217(14) 0.0183(15) -0.0034(12) -0.0005(12) -0.0029(12)
N3 0.0178(14) 0.0223(14) 0.0148(14) 0.0010(12) 0.0004(11) 0.0008(12)
N4 0.0182(13) 0.0253(14) 0.0182(14) -0.0011(13) 0.0017(11) 0.0035(13)
N5 0.0301(18) 0.0317(17) 0.0254(17) -0.0034(14) -0.0002(14) -0.0081(15)
C1 0.044(3) 0.059(3) 0.019(2) -0.013(2) 0.0012(19) -0.014(2)
C2 0.042(3) 0.041(2) 0.017(2) -0.0005(18) 0.0050(19) 0.001(2)
C3 0.039(2) 0.034(2) 0.037(3) -0.005(2) 0.007(2) 0.000(2)
C4 0.057(3) 0.032(2) 0.037(3) -0.007(2) 0.001(2) -0.003(2)
C5 0.043(3) 0.063(4) 0.039(3) -0.017(3) -0.012(2) -0.015(3)
C6 0.045(3) 0.040(3) 0.023(2) -0.0066(19) 0.001(2) -0.003(2)
C7 0.0229(18) 0.0217(17) 0.0193(17) 0.0015(14) -0.0009(15) 0.0043(15)
C8 0.0236(18) 0.0283(19) 0.0159(17) 0.0017(15) 0.0006(14) -0.0021(16)
C9 0.031(2) 0.028(2) 0.026(2) 0.0061(16) 0.0027(17) 0.0008(18)
C10 0.040(2) 0.032(2) 0.031(2) 0.0072(18) 0.0016(19) -0.0081(19)
C11 0.027(2) 0.049(3) 0.034(2) 0.003(2) 0.0048(18) -0.014(2)
C12 0.026(2) 0.041(2) 0.043(2) 0.003(2) 0.0038(19) -0.0007(19)
C13 0.030(2) 0.026(2) 0.031(2) 0.0021(17) 0.0011(17) -0.0045(18)
C14 0.061(3) 0.035(3) 0.039(3) -0.001(2) 0.012(2) 0.011(3)
C15 0.022(2) 0.043(3) 0.065(4) 0.010(3) -0.002(2) 0.0044(19)
C16 0.033(3) 0.045(3) 0.040(3) 0.020(2) 0.011(2) 0.018(2)
C17 0.038(3) 0.099(5) 0.044(3) -0.002(3) 0.015(2) 0.035(3)
C18 0.036(3) 0.075(4) 0.065(4) -0.006(3) -0.010(3) 0.002(3)
C19 0.049(3) 0.048(3) 0.087(5) 0.001(3) 0.012(4) 0.022(3)
C20 0.0196(18) 0.0225(17) 0.0152(16) -0.0023(14) -0.0037(14) -0.0030(14)
C21 0.0119(17) 0.036(2) 0.0179(17) -0.0002(15) 0.0010(14) 0.0007(15)
C22 0.027(2) 0.040(2) 0.023(2) 0.0001(18) 0.0000(16) 0.0007(18)
C23 0.041(2) 0.056(3) 0.017(2) -0.0007(19) 0.0036(18) 0.006(2)
C24 0.045(3) 0.055(3) 0.030(2) 0.017(2) 0.013(2) -0.002(2)
C25 0.040(3) 0.052(3) 0.047(3) 0.011(2) 0.007(2) -0.018(2)
C26 0.033(2) 0.040(2) 0.0202(19) -0.0021(18) 0.0016(18) -0.0070(18)
C27 0.0276(19) 0.030(2) 0.0248(19) -0.0013(17) 0.0060(17) -0.0014(17)
C28 0.0224(18) 0.0262(17) 0.0200(17) -0.0025(15) -0.0021(15) -0.0039(15)
C29 0.033(2) 0.032(2) 0.029(2) -0.0021(18) 0.0020(18) -0.0045(18)
C30 0.029(2) 0.035(2) 0.045(3) -0.010(2) 0.0059(19) -0.0116(19)
C31 0.028(2) 0.054(3) 0.036(2) -0.021(2) -0.0059(19) -0.003(2)
C32 0.044(3) 0.058(3) 0.032(3) -0.001(2) -0.012(2) 0.011(2)
C33 0.040(2) 0.029(2) 0.037(2) 0.0019(19) -0.0048(19) -0.0016(19)

loop_
_atom_site_label
_atom_site_type_symbol
_atom_site_thermal_displace_type
_atom_site_fract_x
_atom_site_fract_y
_atom_site_fract_z
_atom_site_occupancy
_atom_site_U_iso_or_equiv
V V Uani 0.15443(2) 0.25369(3) 0.14438(2) 1.000 0.0180(2)
Cl1 Cl Uani 0.20914(5) 0.17385(6) 0.21274(5) 1.000 0.0368(3)
Si1 Si Uani 0.05702(5) 0.28872(6) 0.27975(5) 1.000 0.0254(3)
Si2 Si Uani 0.06442(5) 0.11812(5) 0.06479(5) 1.000 0.0256(3)
Si3 Si Uani 0.07642(5) 0.39286(5) 0.05831(5) 1.000 0.0227(3)
Si4 Si Uani 0.29806(5) 0.21617(6) 0.05764(5) 1.000 0.0312(3)
N1 N Uani 0.07375(12) 0.26120(14) 0.20368(12) 1.000 0.0202(8)
N2 N Uani 0.08113(13) 0.18277(14) 0.12299(12) 1.000 0.0199(8)
N3 N Uani 0.13520(12) 0.32653(14) 0.07307(12) 1.000 0.0183(8)
N4 N Uani 0.22136(12) 0.25204(16) 0.07168(12) 1.000 0.0206(8)
N5 N Uani 0.21253(14) 0.34205(16) 0.18338(14) 1.000 0.0291(10)
C1 C Uani 0.1299(2) 0.3363(3) 0.3095(2) 1.000 0.0407(16)
C2 C Uani 0.0413(2) 0.2078(3) 0.33129(19) 1.000 0.0333(14)
C3 C Uani -0.0115(2) 0.3559(2) 0.2845(2) 1.000 0.0367(14)
C4 C Uani 0.1033(3) 0.0280(3) 0.0849(2) 1.000 0.0420(16)
C5 C Uani -0.0231(2) 0.1063(3) 0.0493(3) 1.000 0.0483(19)
C6 C Uani 0.1025(3) 0.1523(3) -0.00776(19) 1.000 0.0360(16)
C7 C Uani 0.04749(16) 0.20531(18) 0.17206(15) 1.000 0.0213(10)
C8 C Uani -0.01383(16) 0.16827(19) 0.19172(15) 1.000 0.0226(10)
C9 C Uani -0.01487(19) 0.0930(2) 0.20721(17) 1.000 0.0283(12)
C10 C Uani -0.07047(19) 0.0605(2) 0.22887(18) 1.000 0.0343(12)
C11 C Uani -0.12574(19) 0.1017(2) 0.23560(19) 1.000 0.0367(14)
C12 C Uani -0.12586(19) 0.1760(2) 0.21885(19) 1.000 0.0367(12)
C13 C Uani -0.06987(18) 0.2097(2) 0.19702(17) 1.000 0.0290(12)
C14 C Uani 0.0727(3) 0.4546(3) 0.1265(2) 1.000 0.0450(17)
C15 C Uani -0.0005(2) 0.3427(3) 0.0503(3) 1.000 0.0433(18)
C16 C Uani 0.0885(2) 0.4490(3) -0.0129(2) 1.000 0.0393(17)
C17 C Uani 0.3253(3) 0.2274(4) -0.0243(3) 1.000 0.060(2)
C18 C Uani 0.3562(3) 0.2634(4) 0.1099(3) 1.000 0.059(2)
C19 C Uani 0.2954(3) 0.1157(3) 0.0749(4) 1.000 0.061(2)
C20 C Uani 0.19069(15) 0.30847(18) 0.04542(14) 1.000 0.0191(10)
C21 C Uani 0.21651(15) 0.3512(2) -0.00817(15) 1.000 0.0219(10)
C22 C Uani 0.20267(18) 0.3311(2) -0.06852(17) 1.000 0.0300(12)
C23 C Uani 0.2280(2) 0.3717(3) -0.11740(18) 1.000 0.0380(14)
C24 C Uani 0.2656(2) 0.4332(3) -0.1064(2) 1.000 0.0433(16)
C25 C Uani 0.2792(2) 0.4539(3) -0.0466(2) 1.000 0.0463(17)
C26 C Uani 0.25513(19) 0.4131(2) 0.00224(17) 1.000 0.0311(11)
C27 C Uani 0.24834(18) 0.3750(2) 0.21211(16) 1.000 0.0275(11)
C28 C Uani 0.29354(16) 0.41251(19) 0.25175(16) 1.000 0.0229(10)
C29 C Uani 0.31656(19) 0.4827(2) 0.23651(19) 1.000 0.0313(12)
C30 C Uani 0.36066(19) 0.5168(2) 0.2749(2) 1.000 0.0363(14)
C31 C Uani 0.3820(2) 0.4810(3) 0.3270(2) 1.000 0.0393(14)
C32 C Uani 0.3588(2) 0.4121(3) 0.3424(2) 1.000 0.0447(17)
C33 C Uani 0.3143(2) 0.3771(2) 0.30493(19) 1.000 0.0353(12)
H1 H Uiso 0.127(2) 0.346(3) 0.350(2) 1.000 0.070(15)
H1' H Uiso 0.138(2) 0.381(2) 0.291(2) 1.000 0.049(14)
H1" H Uiso 0.168(2) 0.305(2) 0.3089(19) 1.000 0.048(13)
H2 H Uiso 0.0360(18) 0.227(2) 0.3705(18) 1.000 0.039(11)
H2' H Uiso 0.077(2) 0.178(2) 0.3302(19) 1.000 0.047(13)
H2" H Uiso 0.0045(17) 0.1861(18) 0.3189(16) 1.000 0.021(10)
H3 H Uiso -0.0096(19) 0.376(2) 0.321(2) 1.000 0.045(13)
H3' H Uiso -0.051(2) 0.328(2) 0.2809(19) 1.000 0.052(13)
H3" H Uiso -0.010(2) 0.394(2) 0.252(2) 1.000 0.057(14)
H4 H Uiso 0.102(2) -0.005(2) 0.050(2) 1.000 0.052(13)
H4' H Uiso 0.0855(19) 0.004(2) 0.115(2) 1.000 0.039(13)
H4" H Uiso 0.149(2) 0.033(2) 0.092(2) 1.000 0.051(14)
H5 H Uiso -0.0284(19) 0.077(2) 0.014(2) 1.000 0.049(13)
H5' H Uiso -0.039(2) 0.152(3) 0.045(2) 1.000 0.059(17)
H5" H Uiso -0.048(2) 0.078(2) 0.081(2) 1.000 0.059(15)
H6 H Uiso 0.092(2) 0.117(2) -0.040(2) 1.000 0.059(14)
H6' H Uiso 0.145(2) 0.156(2) -0.0068(19) 1.000 0.048(14)
H6" H Uiso 0.0859(17) 0.197(2) -0.0184(16) 1.000 0.027(10)
H9 H Uiso 0.0220(16) 0.0673(18) 0.2017(15) 1.000 0.023(10)
H10 H Uiso -0.0705(17) 0.009(2) 0.2395(18) 1.000 0.036(11)
H11 H Uiso -0.1661(17) 0.0776(19) 0.2487(16) 1.000 0.030(10)
H12 H Uiso -0.1655(16) 0.2067(18) 0.2217(15) 1.000 0.023(9)
H13 H Uiso -0.0686(16) 0.2592(18) 0.1880(16) 1.000 0.024(10)
H14 H Uiso 0.040(2) 0.490(3) 0.122(2) 1.000 0.078(17)
H14' H Uiso 0.110(2) 0.477(2) 0.1302(18) 1.000 0.037(13)
H14" H Uiso 0.0663(19) 0.425(2) 0.162(2) 1.000 0.050(13)
H15 H Uiso -0.034(2) 0.379(3) 0.042(2) 1.000 0.064(15)
H15' H Uiso -0.011(3) 0.319(3) 0.089(3) 1.000 0.10(2)
H15" H Uiso -0.001(2) 0.316(2) 0.016(2) 1.000 0.044(14)
H16 H Uiso 0.0504(18) 0.482(2) -0.0199(18) 1.000 0.039(11)
H16' H Uiso 0.090(2) 0.418(3) -0.048(2) 1.000 0.077(18)
H16" H Uiso 0.128(2) 0.475(2) -0.0093(19) 1.000 0.043(12)
H17 H Uiso 0.364(2) 0.201(2) -0.0270(19) 1.000 0.048(12)
H17' H Uiso 0.332(3) 0.284(4) -0.035(3) 1.000 0.12(2)
H17" H Uiso 0.299(2) 0.198(2) -0.048(2) 1.000 0.051(15)
H18 H Uiso 0.397(3) 0.243(3) 0.098(3) 1.000 0.090(18)
H18' H Uiso 0.345(3) 0.251(3) 0.152(3) 1.000 0.11(2)
H18" H Uiso 0.363(3) 0.309(3) 0.096(3) 1.000 0.08(2)
H19 H Uiso 0.338(3) 0.100(3) 0.071(2) 1.000 0.079(17)
H19' H Uiso 0.265(3) 0.094(3) 0.056(2) 1.000 0.07(2)
H19" H Uiso 0.279(2) 0.103(2) 0.113(2) 1.000 0.055(16)
H22 H Uiso 0.1771(15) 0.2892(18) -0.0795(14) 1.000 0.016(9)
H23 H Uiso 0.2146(18) 0.355(2) -0.1562(19) 1.000 0.044(12)
H24 H Uiso 0.283(2) 0.464(2) -0.141(2) 1.000 0.062(14)
H25 H Uiso 0.3053(16) 0.4922(19) -0.0385(16) 1.000 0.020(10)
H26 H Uiso 0.2646(17) 0.426(2) 0.0437(17) 1.000 0.033(10)
H29 H Uiso 0.300(2) 0.506(2) 0.207(2) 1.000 0.048(14)
H30 H Uiso 0.376(2) 0.562(2) 0.264(2) 1.000 0.053(14)
H31 H Uiso 0.4104(17) 0.5065(19) 0.3497(18) 1.000 0.032(11)
H32 H Uiso 0.3701(18) 0.388(2) 0.3796(18) 1.000 0.043(12)
H33 H Uiso 0.2952(16) 0.3331(19) 0.3153(16) 1.000 0.026(10)

loop_
_atom_type_symbol
_atom_type_description
_atom_type_scat_dispersion_real
_atom_type_scat_dispersion_imag
_atom_type_scat_source
V V 0.3005 0.5294 'International Tables Vol C Tables 4.2.6.8 and 6.1.1.4'
Si Si 0.0817 0.0704 'International Tables Vol C Tables 4.2.6.8 and 6.1.1.4'
N N 0.0061 0.0033 'International Tables Vol C Tables 4.2.6.8 and 6.1.1.4'
Cl Cl 0.1484 0.1585 'International Tables Vol C Tables 4.2.6.8 and 6.1.1.4'
H H 0.0000 0.0000 'International Tables Vol C Tables 4.2.6.8 and 6.1.1.4'
C C 0.0033 0.0016 'International Tables Vol C Tables 4.2.6.8 and 6.1.1.4'

loop_
_geom_angle_atom_site_label_1
_geom_angle_atom_site_label_2
_geom_angle_atom_site_label_3
_geom_angle
_geom_angle_publ_flag
Cl1 V N1 92.34(8) yes
Cl1 V N2 97.17(8) yes
Cl1 V N3 161.91(8) yes
Cl1 V N4 98.16(8) yes
Cl1 V N5 86.01(8) yes
N1 V N2 65.46(10) yes
N1 V N3 105.06(10) yes
N1 V N4 168.56(10) yes
N1 V N5 99.18(11) yes
N2 V N3 94.61(10) yes
N2 V N4 108.46(11) yes
N2 V N5 164.35(11) yes
N3 V N4 64.96(10) yes
N3 V N5 86.35(11) yes
N4 V N5 86.13(11) yes
N1 Si1 C1 107.05(17) yes
N1 Si1 C2 112.24(17) yes
N1 Si1 C3 112.60(17) yes
C1 Si1 C2 107.1(2) yes
C1 Si1 C3 107.9(2) yes
C2 Si1 C3 109.64(19) yes
N2 Si2 C4 108.77(18) yes
N2 Si2 C5 113.6(2) yes
N2 Si2 C6 107.75(19) yes
C4 Si2 C5 111.6(3) yes
C4 Si2 C6 107.4(2) yes
C5 Si2 C6 107.5(3) yes
N3 Si3 C14 107.1(2) yes
N3 Si3 C15 107.10(19) yes
N3 Si3 C16 115.40(17) yes
C14 Si3 C15 109.4(3) yes
C14 Si3 C16 110.1(2) yes
C15 Si3 C16 107.7(2) yes
N4 Si4 C17 113.7(2) yes
N4 Si4 C18 108.7(2) yes
N4 Si4 C19 107.3(2) yes
C17 Si4 C18 109.3(3) yes
C17 Si4 C19 107.8(3) yes
C18 Si4 C19 110.0(3) yes
V N1 Si1 138.11(15) yes
V N1 C7 88.03(19) yes
Si1 N1 C7 127.8(2) yes
V N2 Si2 136.60(15) yes
V N2 C7 91.28(19) yes
Si2 N2 C7 132.1(2) yes
V N3 Si3 135.15(15) yes
V N3 C20 90.81(19) yes
Si3 N3 C20 133.7(2) yes
V N4 Si4 137.78(15) yes
V N4 C20 89.52(19) yes
Si4 N4 C20 130.3(2) yes
V N5 C27 163.8(3) yes
N1 C7 N2 115.0(3) yes
N1 C7 C8 122.5(3) yes
N2 C7 C8 122.5(3) yes
C7 C8 C9 120.8(3) no
C7 C8 C13 120.1(3) no
C9 C8 C13 119.1(3) no
C8 C9 C10 120.4(3) no
C9 C10 C11 120.7(3) no
C10 C11 C12 119.5(4) no
C11 C12 C13 120.4(4) no
C8 C13 C12 119.8(3) no
N3 C20 N4 114.1(3) yes
N3 C20 C21 122.3(3) yes
N4 C20 C21 123.6(3) yes
C20 C21 C22 121.7(3) no
C20 C21 C26 119.6(3) no
C22 C21 C26 118.8(3) no
C21 C22 C23 120.2(4) no
C22 C23 C24 120.4(4) no
C23 C24 C25 119.8(4) no
C24 C25 C26 120.2(4) no
C21 C26 C25 120.6(4) no
N5 C27 C28 175.9(4) yes
C27 C28 C29 120.5(3) no
C27 C28 C33 119.0(3) no
C29 C28 C33 120.5(3) no
C28 C29 C30 119.2(4) no
C29 C30 C31 120.2(4) no
C30 C31 C32 120.6(4) no
C31 C32 C33 120.3(4) no
C28 C33 C32 119.3(4) no
Si1 C1 H1 112(3) no
Si1 C1 H1' 114(3) no
Si1 C1 H1" 113(2) no
H1 C1 H1' 106(4) no
H1 C1 H1" 100(4) no
H1' C1 H1" 111(3) no
Si1 C2 H2 106(2) no
Si1 C2 H2' 107(2) no
Si1 C2 H2" 108(2) no
H2 C2 H2' 110(3) no
H2 C2 H2" 110(3) no
H2' C2 H2" 115(3) no
Si1 C3 H3 106(3) no
Si1 C3 H3' 108(2) no
Si1 C3 H3" 113(2) no
H3 C3 H3' 109(4) no
H3 C3 H3" 111(3) no
H3' C3 H3" 109(3) no
Si2 C4 H4 110(2) no
Si2 C4 H4' 115(3) no
Si2 C4 H4" 113(2) no
H4 C4 H4' 106(4) no
H4 C4 H4" 102(3) no
H4' C4 H4" 110(4) no
Si2 C5 H5 109(2) no
Si2 C5 H5' 106(3) no
Si2 C5 H5" 116(2) no
H5 C5 H5' 113(4) no
H5 C5 H5" 102(3) no
H5' C5 H5" 110(4) no
Si2 C6 H6 107(2) no
Si2 C6 H6' 115(3) no
Si2 C6 H6" 110(2) no
H6 C6 H6' 107(4) no
H6 C6 H6" 108(3) no
H6' C6 H6" 109(3) no
C8 C9 H9 117(2) no
C10 C9 H9 123(2) no
C9 C10 H10 120(2) no
C11 C10 H10 120(2) no
C10 C11 H11 120(2) no
C12 C11 H11 120(2) no
C11 C12 H12 121.3(19) no
C13 C12 H12 118.3(19) no
C8 C13 H13 119(2) no
C12 C13 H13 121(2) no
Si3 C14 H14 111(3) no
Si3 C14 H14' 108(3) no
Si3 C14 H14" 109(2) no
H14 C14 H14' 110(4) no
H14 C14 H14" 111(4) no
H14' C14 H14" 108(4) no
Si3 C15 H15 108(3) no
Si3 C15 H15' 109(4) no
Si3 C15 H15" 111(3) no
H15 C15 H15' 107(4) no
H15 C15 H15" 102(4) no
H15' C15 H15" 119(4) no
Si3 C16 H16 110(2) no
Si3 C16 H16' 111(3) no
Si3 C16 H16" 108(2) no
H16 C16 H16' 105(4) no
H16 C16 H16" 114(3) no
H16' C16 H16" 109(4) no
Si4 C17 H17 105(3) no
Si4 C17 H17' 111(4) no
Si4 C17 H17" 107(3) no
H17 C17 H17' 111(4) no
H17 C17 H17" 101(3) no
H17' C17 H17" 121(4) no
Si4 C18 H18 104(4) no
Si4 C18 H18' 108(4) no
Si4 C18 H18" 109(4) no
H18 C18 H18' 112(5) no
H18 C18 H18" 97(5) no
H18' C18 H18" 125(5) no
Si4 C19 H19 104(3) no
Si4 C19 H19' 112(4) no
Si4 C19 H19" 116(2) no
H19 C19 H19' 122(5) no
H19 C19 H19" 111(4) no
H19' C19 H19" 92(4) no
C21 C22 H22 123.9(19) no
C23 C22 H22 115.9(19) no
C22 C23 H23 114(2) no
C24 C23 H23 126(2) no
C23 C24 H24 121(2) no
C25 C24 H24 119(2) no
C24 C25 H25 121(2) no
C26 C25 H25 119(2) no
C21 C26 H26 118(2) no
C25 C26 H26 121(2) no
C28 C29 H29 120(3) no
C30 C29 H29 121(3) no
C29 C30 H30 118(3) no
C31 C30 H30 121(3) no
C30 C31 H31 115(2) no
C32 C31 H31 124(2) no
C31 C32 H32 122(2) no
C33 C32 H32 117(2) no
C28 C33 H33 118(2) no
C32 C33 H33 123(2) no

loop_
_geom_bond_atom_site_label_1
_geom_bond_atom_site_label_2
_geom_bond_distance
_geom_bond_publ_flag
V Cl1 2.3503(12) yes
V N1 2.115(3) yes
V N2 2.037(3) yes
V N3 2.059(3) yes
V N4 2.099(3) yes
V N5 2.162(3) yes
Si1 N1 1.752(3) yes
Si1 C1 1.853(5) yes
Si1 C2 1.858(5) yes
Si1 C3 1.867(4) yes
Si2 N2 1.745(3) yes
Si2 C4 1.857(6) yes
Si2 C5 1.861(4) yes
Si2 C6 1.861(5) yes
Si3 N3 1.734(3) yes
Si3 C14 1.845(5) yes
Si3 C15 1.842(5) yes
Si3 C16 1.856(5) yes
Si4 N4 1.745(3) yes
Si4 C17 1.871(7) yes
Si4 C18 1.858(7) yes
Si4 C19 1.839(6) yes
N1 C7 1.330(4) yes
N2 C7 1.333(4) yes
N3 C20 1.338(4) yes
N4 C20 1.323(4) yes
N5 C27 1.135(5) yes
C7 C8 1.498(5) no
C8 C9 1.390(5) no
C8 C13 1.386(5) no
C9 C10 1.376(5) no
C10 C11 1.373(5) no
C11 C12 1.380(5) no
C12 C13 1.393(5) no
C20 C21 1.489(5) no
C21 C22 1.384(5) no
C21 C26 1.387(5) no
C22 C23 1.387(6) no
C23 C24 1.372(7) no
C24 C25 1.375(6) no
C25 C26 1.378(6) no
C27 C28 1.438(5) no
C28 C29 1.385(5) no
C28 C33 1.382(5) no
C29 C30 1.379(6) no
C30 C31 1.370(6) no
C31 C32 1.367(7) no
C32 C33 1.380(6) no
C1 H1 0.89(4) no
C1 H1' 0.91(4) no
C1 H1" 0.97(4) no
C2 H2 0.92(4) no
C2 H2' 0.91(4) no
C2 H2" 0.90(3) no
C3 H3 0.87(4) no
C3 H3' 0.96(4) no
C3 H3" 0.98(4) no
C4 H4 0.96(4) no
C4 H4' 0.86(4) no
C4 H4" 0.97(4) no
C5 H5 0.93(4) no
C5 H5' 0.89(5) no
C5 H5" 1.00(4) no
C6 H6 0.97(4) no
C6 H6' 0.89(4) no
C6 H6" 0.90(4) no
C9 H9 0.90(3) no
C10 H10 0.95(4) no
C11 H11 0.98(4) no
C12 H12 0.99(3) no
C13 H13 0.91(3) no
C14 H14 0.93(5) no
C14 H14' 0.88(4) no
C14 H14" 0.94(4) no
C15 H15 0.97(5) no
C15 H15' 0.96(6) no
C15 H15" 0.88(4) no
C16 H16 1.00(4) no
C16 H16' 0.94(5) no
C16 H16" 0.95(4) no
C17 H17 0.93(4) no
C17 H17' 1.05(7) no
C17 H17" 0.92(4) no
C18 H18 0.96(6) no
C18 H18' 0.97(6) no
C18 H18" 0.88(6) no
C19 H19 0.93(6) no
C19 H19' 0.85(6) no
C19 H19" 0.92(4) no
C22 H22 0.95(3) no
C23 H23 0.93(4) no
C24 H24 1.00(4) no
C25 H25 0.89(3) no
C26 H26 0.95(4) no
C29 H29 0.84(4) no
C30 H30 0.90(4) no
C31 H31 0.89(4) no
C32 H32 0.94(4) no
C33 H33 0.91(3) no

loop_
_geom_contact_atom_site_label_1
_geom_contact_atom_site_label_2
_geom_contact_distance
_geom_contact_site_symmetry_2
_geom_contact_publ_flag
Cl1 C19 3.631(8) . no
Cl1 C30 3.439(4) 7_545 no
Cl1 C29 3.504(4) 7_545 no
Cl1 H12 3.02(3) 6_555 no
Cl1 H19" 2.89(4) . no
Cl1 H29 3.02(4) 7_545 no
Cl1 H30 2.89(4) 7_545 no
Cl1 H23 2.88(4) 8_555 no
Si1 C13 3.487(4) . no
Si2 C9 3.521(4) . no
Si3 C22 3.953(4) . no
Si3 C26 3.923(4) . no
Si4 C22 3.951(4) . no
Si4 C26 3.832(4) . no
Si1 H13 3.32(3) . no
Si2 H9 3.22(3) . no
N5 C1 3.224(5) . no
N2 H9 2.95(3) . no
N4 H6' 2.89(4) . no
N5 H1' 2.88(4) . no
N5 H1" 2.94(4) . no
C1 N5 3.224(5) . no
C1 C27 3.312(6) . no
C2 C8 3.305(5) . no
C2 C9 3.577(6) . no
C3 C13 3.451(5) . no
C5 C8 3.279(7) . no
C5 C9 3.427(7) . no
C6 C20 3.537(6) . no
C8 C5 3.279(7) . no
C8 C2 3.305(5) . no
C9 C5 3.427(7) . no
C9 Si2 3.521(4) . no
C9 C2 3.577(6) . no
C13 Si1 3.487(4) . no
C13 C3 3.451(5) . no
C16 C26 3.537(6) . no
C16 C21 3.187(6) . no
C16 C22 3.397(6) . no
C17 C22 3.295(8) . no
C17 C21 3.186(8) . no
C19 Cl1 3.631(8) . no
C20 C6 3.537(6) . no
C21 C16 3.187(6) . no
C21 C17 3.186(8) . no
C22 C17 3.295(8) . no
C22 Si4 3.951(4) . no
C22 Si3 3.953(4) . no
C22 C16 3.397(6) . no
C23 C30 3.579(6) 2_564 no
C26 Si4 3.832(4) . no
C26 C16 3.537(6) . no
C26 Si3 3.923(4) . no
C27 C1 3.312(6) . no
C29 Cl1 3.504(4) 7_555 no
C30 C23 3.579(6) 2_565 no
C30 Cl1 3.439(4) 7_555 no
C3 H13 2.96(3) . no
C7 H15' 2.98(6) . no
C8 H5" 2.98(4) . no
C8 H2" 2.79(3) . no
C9 H5" 2.83(4) . no
C9 H2" 2.96(3) . no
C11 H24 3.03(4) 3_455 no
C13 H3' 2.82(4) . no
C13 H2" 3.08(3) . no
C14 H10 3.06(4) 4_555 no
C15 H17 2.97(4) 3_455 no
C16 H31 3.08(4) 2_564 no
C17 H32 3.08(4) 8_554 no
C21 H16' 3.01(4) . no
C21 H16" 2.88(4) . no
C21 H17' 2.75(6) . no
C22 H16' 2.85(5) . no
C22 H17' 2.91(6) . no
C26 H17' 2.92(7) . no
C26 H16" 2.88(4) . no
C27 H1' 2.86(4) . no
C27 H1" 2.96(4) . no
C30 H9 3.04(3) 7_555 no
H1 H6 2.57(6) 8_555 no
H1' N5 2.88(4) . no
H1' C27 2.86(4) . no
H1" N5 2.94(4) . no
H1" C27 2.96(4) . no
H2" C8 2.79(3) . no
H2" C9 2.96(3) . no
H2" C13 3.08(3) . no
H3' C13 2.82(4) . no
H3' H13 2.39(5) . no
H3" H14" 2.57(6) . no
H4 H5 2.43(6) 5_555 no
H4' H9 2.56(5) . no
H5 H4 2.43(6) 5_555 no
H5" C8 2.98(4) . no
H5" C9 2.83(4) . no
H6 H1 2.57(6) 8_554 no
H6' N4 2.89(4) . no
H9 Si2 3.22(3) . no
H9 N2 2.95(3) . no
H9 H4' 2.56(5) . no
H9 C30 3.04(3) 7_545 no
H9 H30 2.51(5) 7_545 no
H10 C14 3.06(4) 4_545 no
H12 Cl1 3.02(3) 6_455 no
H12 H33 2.54(5) 6_455 no
H13 Si1 3.32(3) . no
H13 C3 2.96(3) . no
H13 H3' 2.39(5) . no
H14" H3" 2.57(6) . no
H15 H17 2.58(6) 3_455 no
H15 H16 2.56(6) 5_565 no
H15' C7 2.98(6) . no
H16 H15 2.56(6) 5_565 no
H16 H16 2.35(5) 5_565 no
H16' C21 3.01(4) . no
H16' C22 2.85(5) . no
H16' H31 2.59(6) 2_564 no
H16" C21 2.88(4) . no
H16" C26 2.88(4) . no
H17 C15 2.97(4) 3_555 no
H17 H15 2.58(6) 3_555 no
H17 H32 2.58(5) 8_554 no
H17' C21 2.75(6) . no
H17' C22 2.91(6) . no
H17' C26 2.92(7) . no
H19" Cl1 2.89(4) . no
H23 Cl1 2.88(4) 8_554 no
H24 C11 3.03(4) 3_555 no
H29 Cl1 3.02(4) 7_555 no
H30 Cl1 2.89(4) 7_555 no
H30 H9 2.51(5) 7_555 no
H31 C16 3.08(4) 2_565 no
H31 H16' 2.59(6) 2_565 no
H32 C17 3.08(4) 8_555 no
H32 H17 2.58(5) 8_555 no
H33 H12 2.54(5) 6_555 no

loop_
_geom_torsion_atom_site_label_1
_geom_torsion_atom_site_label_2
_geom_torsion_atom_site_label_3
_geom_torsion_atom_site_label_4
_geom_torsion
_geom_torsion_publ_flag
Cl1 V N1 Si1 58.0(2) no
Cl1 V N1 C7 -93.72(18) no
N2 V N1 Si1 154.8(2) no
N2 V N1 C7 3.09(18) no
N3 V N1 Si1 -117.0(2) no
N3 V N1 C7 91.28(19) no
N5 V N1 Si1 -28.3(2) no
N5 V N1 C7 179.9(4) no
Cl1 V N2 Si2 -94.6(2) no
Cl1 V N2 C7 86.22(18) no
N1 V N2 Si2 176.1(2) no
N1 V N2 C7 -3.08(18) no
N3 V N2 Si2 71.6(2) no
N3 V N2 C7 -107.54(19) no
N4 V N2 Si2 6.5(2) no
N4 V N2 C7 -172.66(18) no
N1 V N3 Si3 7.9(2) no
N1 V N3 C20 -178.89(18) no
N2 V N3 Si3 73.7(2) no
N2 V N3 C20 -113.08(19) no
N4 V N3 Si3 -178.1(2) no
N4 V N3 C20 -4.85(18) no
N5 V N3 Si3 -90.7(2) no
N5 V N3 C20 82.58(19) no
Cl1 V N4 Si4 -5.9(2) no
Cl1 V N4 C20 -168.27(17) no
N2 V N4 Si4 -106.3(2) no
N2 V N4 C20 91.3(2) no
N3 V N4 Si4 167.3(3) no
N3 V N4 C20 4.90(18) no
N5 V N4 Si4 79.5(2) no
N5 V N4 C20 -82.87(19) no
C1 Si1 N1 V 11.1(3) no
C1 Si1 N1 C7 154.3(3) no
C2 Si1 N1 V -106.1(2) no
C2 Si1 N1 C7 37.0(3) no
C3 Si1 N1 V 129.6(2) no
C3 Si1 N1 C7 -87.3(3) no
C4 Si2 N2 V 83.8(3) no
C4 Si2 N2 C7 -97.3(4) no
C5 Si2 N2 V -151.2(3) no
C5 Si2 N2 C7 27.6(4) no
C6 Si2 N2 V -32.3(3) no
C6 Si2 N2 C7 146.6(3) no
C14 Si3 N3 V 51.7(3) no
C14 Si3 N3 C20 -119.0(3) no
C15 Si3 N3 V -65.6(3) no
C15 Si3 N3 C20 123.8(4) no
C16 Si3 N3 V 174.6(2) no
C16 Si3 N3 C20 3.9(4) no
C17 Si4 N4 V 173.0(3) no
C17 Si4 N4 C20 -30.4(4) no
C18 Si4 N4 V -65.1(3) no
C18 Si4 N4 C20 91.5(4) no
C19 Si4 N4 V 53.8(4) no
C19 Si4 N4 C20 -149.6(4) no
V N1 C7 N2 -4.7(3) no
V N1 C7 C8 172.7(3) no
Si1 N1 C7 N2 -161.1(2) no
Si1 N1 C7 C8 16.3(5) no
V N2 C7 C8 -172.5(3) no
Si2 N2 C7 N1 -174.3(2) no
V N2 C7 N1 4.9(3) no
Si2 N2 C7 C8 8.3(5) no
V N3 C20 N4 7.6(3) no
V N3 C20 C21 -169.4(3) no
Si3 N3 C20 C21 4.0(5) no
Si3 N3 C20 N4 -178.9(2) no
V N4 C20 C21 169.5(3) no
Si4 N4 C20 N3 -172.0(2) no
V N4 C20 N3 -7.5(3) no
Si4 N4 C20 C21 5.0(5) no
N2 C7 C8 C9 59.4(5) no
N1 C7 C8 C9 -117.9(4) no
N1 C7 C8 C13 59.6(5) no
N2 C7 C8 C13 -123.2(4) no
C7 C8 C9 C10 176.0(3) no
C13 C8 C9 C10 -1.5(5) no
C7 C8 C13 C12 -176.2(3) no
C9 C8 C13 C12 1.3(5) no
C8 C9 C10 C11 -0.1(6) no
C9 C10 C11 C12 1.8(6) no
C10 C11 C12 C13 -1.9(6) no
C11 C12 C13 C8 0.4(6) no
N4 C20 C21 C26 -89.2(4) no
N3 C20 C21 C22 -92.0(4) no
N4 C20 C21 C22 91.2(4) no
N3 C20 C21 C26 87.6(4) no
C20 C21 C22 C23 -179.4(3) no
C22 C21 C26 C25 0.1(6) no
C26 C21 C22 C23 1.0(5) no
C20 C21 C26 C25 -179.5(4) no
C21 C22 C23 C24 -1.7(6) no
C22 C23 C24 C25 1.2(7) no
C23 C24 C25 C26 -0.1(7) no
C24 C25 C26 C21 -0.6(6) no
C27 C28 C33 C32 178.5(4) no
C27 C28 C29 C30 -179.0(4) no
C33 C28 C29 C30 0.2(6) no
C29 C28 C33 C32 -0.7(6) no
C28 C29 C30 C31 0.9(6) no
C29 C30 C31 C32 -1.6(6) no
C30 C31 C32 C33 1.2(7) no
C31 C32 C33 C28 0.0(6) no
